data_7054558
loop_
_publ_author_name
'Dar, Aijaz A.'
'Mallick, Abhijit'
'Murugavel, Ramaswamy'

_publ_section_title
;
 Synthetic strategies to achieve further-functionalised monoaryl phosphate
 primary building units: crystal structures and solid-state aggregation
 behavior
;
_journal_issue 2
_journal_name_full 'New J. Chem.'
_journal_page_first 1186
_journal_paper_doi 10.1039/C4NJ01614A
_journal_volume 39
_journal_year 2015
_chemical_formula_moiety 'C39 H48 N O4 P'
_chemical_formula_sum 'C39 H48 N O4 P'
_chemical_formula_weight 625.75
_chemical_name_systematic
;
 ?
;
_space_group_IT_number 14
_symmetry_cell_setting monoclinic
_symmetry_space_group_name_Hall '-P 2ybc'
_symmetry_space_group_name_H-M 'P 1 21/c 1'
_atom_sites_solution_hydrogens geom
_atom_sites_solution_primary direct
_atom_sites_solution_secondary difmap
_audit_creation_method SHELXL-97
_audit_update_record
;
2014-11-19 deposited with the CCDC.
2014-11-24 downloaded from the CCDC.
;
_cell_angle_alpha 90.00
_cell_angle_beta 98.563(12)
_cell_angle_gamma 90.00
_cell_formula_units_Z 4
_cell_length_a 13.664(9)
_cell_length_b 10.956(6)
_cell_length_c 23.642(14)
_cell_measurement_temperature 150(2)
_cell_volume 3500(4)
_computing_cell_refinement 'CrystalClear-SM Expert 2.0 r4'
_computing_data_collection 'CrystalClear-SM Expert 2.0 r4 (Rigaku, 2009)'
_computing_data_reduction 'CrystalClear-SM Expert 2.0 r4'
_computing_molecular_graphics 'CrystalStructure 4.0 (Rigaku, 2010)'
_computing_publication_material 'CrystalStructure 4.0'
_computing_structure_refinement 'SHELXL97 (Sheldrick, 2008)'
_computing_structure_solution 'SHELXS86 (Sheldrick, 1985)'
_diffrn_ambient_temperature 150(2)
_diffrn_measured_fraction_theta_full 0.599
_diffrn_measured_fraction_theta_max 0.599
_diffrn_radiation_monochromator graphite
_diffrn_radiation_source 'fine-focus sealed tube'
_diffrn_radiation_type MoK\a
_diffrn_radiation_wavelength 0.71075
_diffrn_reflns_av_R_equivalents 0.0428
_diffrn_reflns_av_unetI/netI 0.1097
_diffrn_reflns_limit_h_max 14
_diffrn_reflns_limit_h_min -3
_diffrn_reflns_limit_k_max 9
_diffrn_reflns_limit_k_min -13
_diffrn_reflns_limit_l_max 28
_diffrn_reflns_limit_l_min -19
_diffrn_reflns_number 5027
_diffrn_reflns_theta_full 25.50
_diffrn_reflns_theta_max 25.50
_diffrn_reflns_theta_min 2.62
_exptl_absorpt_coefficient_mu 0.119
_exptl_absorpt_correction_T_max 0.9767
_exptl_absorpt_correction_T_min 0.9767
_exptl_absorpt_correction_type multi-scan
_exptl_absorpt_process_details 'NUMABS (Rigaku, 1999)'
_exptl_crystal_colour Yellow
_exptl_crystal_density_diffrn 1.188
_exptl_crystal_density_method 'not measured'
_exptl_crystal_description Needle
_exptl_crystal_F_000 1344
_exptl_crystal_size_max 0.15
_exptl_crystal_size_mid 0.09
_exptl_crystal_size_min 0.02
_refine_diff_density_max 0.249
_refine_diff_density_min -0.290
_refine_diff_density_rms 0.060
_refine_ls_extinction_method none
_refine_ls_goodness_of_fit_ref 1.211
_refine_ls_hydrogen_treatment mixed
_refine_ls_matrix_type full
_refine_ls_number_parameters 406
_refine_ls_number_reflns 3909
_refine_ls_number_restraints 0
_refine_ls_restrained_S_all 1.211
_refine_ls_R_factor_all 0.1581
_refine_ls_R_factor_gt 0.1244
_refine_ls_shift/su_max 0.017
_refine_ls_shift/su_mean 0.003
_refine_ls_structure_factor_coef Fsqd
_refine_ls_weighting_details 'calc w=1/[\s^2^(Fo^2^)+(0.0402P)^2^+13.7784P] where P=(Fo^2^+2Fc^2^)/3'
_refine_ls_weighting_scheme calc
_refine_ls_wR_factor_gt 0.2379
_refine_ls_wR_factor_ref 0.2577
_reflns_number_gt 2793
_reflns_number_total 3909
_reflns_threshold_expression >2sigma(I)
_cod_data_source_file c4nj01614a2.cif
_cod_data_source_block Compound7
_cod_depositor_comments
;
The following automatic conversions were performed:

'_exptl_absorpt_correction_type' value 'Multi-scan' changed to
'multi-scan' according to
/usr/data/users/saulius/crontab/automatic-downloads/rss-feeds/RSC/lib/dictionaries/cif_core.dic
dictionary named 'cif_core.dic' version 2.4.2 from 2011-04-26.

Automatic conversion script
Id: cif_fix_values 2935 2014-11-11 08:27:57Z andrius 

 Adding full bibliography for 7054554--7054560.cif.
;
_cod_original_sg_symbol_H-M 'P 21/c'
_cod_database_code 7054558

loop_
_symmetry_equiv_pos_as_xyz
'x, y, z'
'-x, y+1/2, -z+1/2'
'-x, -y, -z'
'x, -y-1/2, z-1/2'

loop_
_atom_site_label
_atom_site_type_symbol
_atom_site_fract_x
_atom_site_fract_y
_atom_site_fract_z
_atom_site_U_iso_or_equiv
_atom_site_adp_type
_atom_site_occupancy
_atom_site_symmetry_multiplicity
_atom_site_calc_flag
_atom_site_refinement_flags
P1 P 0.4143(2) 0.49962(18) 0.10309(9) 0.0348(9) Uani 1 1 d .
O1 O 0.4933(6) 0.3935(4) 0.1195(2) 0.034(2) Uani 1 1 d .
O3 O 0.3377(7) 0.4327(5) 0.0585(2) 0.048(3) Uani 1 1 d .
O2 O 0.3776(6) 0.5595(5) 0.1504(2) 0.041(2) Uani 1 1 d .
O4 O 0.4653(6) 0.5861(5) 0.0642(2) 0.043(2) Uani 1 1 d .
N1 N 1.0712(6) 0.4143(5) 0.4253(3) 0.022(2) Uani 1 1 d .
C39 C 1.3300(9) 0.4187(6) 0.4777(4) 0.040(4) Uani 1 1 d .
H5 H 1.3533 0.3854 0.4451 0.048 Uiso 1 1 calc R
C27 C 1.1603(8) 0.4355(6) 0.4203(3) 0.026(3) Uani 1 1 d .
C5 C 0.6467(9) 0.3588(6) 0.2600(3) 0.032(4) Uani 1 1 d .
H7 H 0.6419 0.3281 0.2970 0.039 Uiso 1 1 calc R
C1 C 0.5752(8) 0.4024(6) 0.1645(3) 0.031(3) Uani 1 1 d .
C2 C 0.6648(9) 0.4439(6) 0.1503(3) 0.034(4) Uani 1 1 d .
C17 C 0.9381(8) 0.3015(6) 0.3678(3) 0.025(3) Uani 1 1 d .
C3 C 0.7452(8) 0.4454(6) 0.1941(3) 0.028(3) Uani 1 1 d .
H13 H 0.8069 0.4763 0.1865 0.033 Uiso 1 1 calc R
C28 C 1.1994(8) 0.4542(6) 0.3652(3) 0.028(3) Uani 1 1 d .
C4 C 0.7376(8) 0.4029(6) 0.2486(3) 0.025(3) Uani 1 1 d .
C6 C 0.5631(8) 0.3584(6) 0.2188(3) 0.029(3) Uani 1 1 d .
C16 C 0.9913(8) 0.4125(6) 0.3789(3) 0.027(3) Uani 1 1 d .
C13 C 0.8270(9) 0.4061(7) 0.2942(3) 0.034(3) Uani 1 1 d .
C34 C 1.2309(9) 0.4509(6) 0.4743(3) 0.027(3) Uani 1 1 d .
C14 C 0.8784(8) 0.5128(6) 0.3064(3) 0.029(3) Uani 1 1 d .
H20 H 0.8570 0.5845 0.2855 0.035 Uiso 1 1 calc R
C18 C 0.8572(9) 0.3009(6) 0.3257(3) 0.036(3) Uani 1 1 d .
H21 H 0.8209 0.2274 0.3178 0.043 Uiso 1 1 calc R
C33 C 1.2628(9) 0.5524(6) 0.3594(4) 0.034(3) Uani 1 1 d .
H22 H 1.2870 0.6007 0.3918 0.041 Uiso 1 1 calc R
C22 C 1.0128(8) 0.6420(6) 0.3625(3) 0.035(3) Uani 1 1 d .
H23 H 1.0757 0.6267 0.3890 0.042 Uiso 1 1 calc R
C19 C 0.9719(9) 0.1866(6) 0.4007(3) 0.045(4) Uani 1 1 d .
H24 H 1.0394 0.2025 0.4221 0.054 Uiso 1 1 calc R
C15 C 0.9608(9) 0.5188(6) 0.3482(3) 0.033(3) Uani 1 1 d .
C11 C 0.7594(11) 0.4031(8) 0.0689(4) 0.053(5) Uani 1 1 d .
H26A H 0.7335 0.3202 0.0617 0.063 Uiso 1 1 calc R
H26B H 0.8189 0.4003 0.0977 0.063 Uiso 1 1 calc R
H26C H 0.7760 0.4378 0.0334 0.063 Uiso 1 1 calc R
C10 C 0.6822(9) 0.4811(7) 0.0905(3) 0.033(3) Uani 1 1 d .
H27 H 0.6185 0.4699 0.0640 0.039 Uiso 1 1 calc R
C7 C 0.4650(8) 0.3083(6) 0.2310(3) 0.037(4) Uani 1 1 d .
H28 H 0.4114 0.3631 0.2121 0.044 Uiso 1 1 calc R
C32 C 1.2903(9) 0.5794(7) 0.3074(4) 0.045(4) Uani 1 1 d .
H29 H 1.3304 0.6489 0.3037 0.054 Uiso 1 1 calc R
C29 C 1.1673(9) 0.3818(6) 0.3176(3) 0.038(3) Uani 1 1 d .
H30 H 1.1245 0.3146 0.3207 0.045 Uiso 1 1 calc R
C35 C 1.1986(9) 0.5011(7) 0.5217(3) 0.038(3) Uani 1 1 d .
H31 H 1.1309 0.5226 0.5200 0.045 Uiso 1 1 calc R
C23 C 0.9442(10) 0.7210(7) 0.3941(4) 0.046(4) Uani 1 1 d .
H32A H 0.9300 0.6775 0.4282 0.055 Uiso 1 1 calc R
H32B H 0.8822 0.7370 0.3686 0.055 Uiso 1 1 calc R
H32C H 0.9771 0.7986 0.4055 0.055 Uiso 1 1 calc R
C24 C 1.0379(9) 0.7064(7) 0.3092(3) 0.038(3) Uani 1 1 d .
H33A H 1.0754 0.7810 0.3204 0.046 Uiso 1 1 calc R
H33B H 0.9767 0.7275 0.2840 0.046 Uiso 1 1 calc R
H33C H 1.0779 0.6521 0.2889 0.046 Uiso 1 1 calc R
C9 C 0.4579(10) 0.3047(8) 0.2937(3) 0.047(4) Uani 1 1 d .
H34A H 0.4650 0.3875 0.3094 0.056 Uiso 1 1 calc R
H34B H 0.5106 0.2526 0.3134 0.056 Uiso 1 1 calc R
H34C H 0.3934 0.2715 0.2992 0.056 Uiso 1 1 calc R
C21 C 0.9793(11) 0.0782(7) 0.3620(4) 0.064(5) Uani 1 1 d .
H35A H 1.0251 0.0180 0.3819 0.076 Uiso 1 1 calc R
H35B H 1.0039 0.1052 0.3272 0.076 Uiso 1 1 calc R
H35C H 0.9138 0.0411 0.3518 0.076 Uiso 1 1 calc R
C8 C 0.4465(10) 0.1807(7) 0.2056(4) 0.052(4) Uani 1 1 d .
H36A H 0.4964 0.1242 0.2248 0.063 Uiso 1 1 calc R
H36B H 0.4508 0.1831 0.1646 0.063 Uiso 1 1 calc R
H36C H 0.3804 0.1529 0.2112 0.063 Uiso 1 1 calc R
C37 C 1.3602(11) 0.4874(7) 0.5749(4) 0.050(5) Uani 1 1 d .
H37 H 1.4039 0.5008 0.6095 0.060 Uiso 1 1 calc R
C25 C 0.2636(10) 0.3532(8) 0.0786(4) 0.052(4) Uani 1 1 d .
H38A H 0.2233 0.4011 0.1015 0.063 Uiso 1 1 calc R
H38B H 0.2971 0.2876 0.1022 0.063 Uiso 1 1 calc R
H38C H 0.2210 0.3179 0.0457 0.063 Uiso 1 1 calc R
C26 C 0.4277(10) 0.7074(7) 0.0510(4) 0.050(4) Uani 1 1 d .
H39A H 0.3643 0.7023 0.0256 0.060 Uiso 1 1 calc R
H39B H 0.4752 0.7533 0.0321 0.060 Uiso 1 1 calc R
H39C H 0.4182 0.7491 0.0865 0.060 Uiso 1 1 calc R
C38 C 1.3964(9) 0.4349(7) 0.5289(3) 0.043(4) Uani 1 1 d .
H40 H 1.4637 0.4105 0.5318 0.051 Uiso 1 1 calc R
C31 C 1.2600(11) 0.5061(8) 0.2601(4) 0.049(4) Uani 1 1 d .
H41 H 1.2814 0.5229 0.2245 0.059 Uiso 1 1 calc R
C30 C 1.1982(10) 0.4084(8) 0.2658(4) 0.045(4) Uani 1 1 d .
H42 H 1.1765 0.3584 0.2335 0.054 Uiso 1 1 calc R
C20 C 0.9041(14) 0.1575(9) 0.4441(4) 0.085(7) Uani 1 1 d .
H43A H 0.8370 0.1426 0.4242 0.102 Uiso 1 1 calc R
H43B H 0.9032 0.2265 0.4703 0.102 Uiso 1 1 calc R
H43C H 0.9283 0.0845 0.4657 0.102 Uiso 1 1 calc R
C36 C 1.2631(11) 0.5205(8) 0.5716(4) 0.048(4) Uani 1 1 d .
H44 H 1.2400 0.5569 0.6037 0.058 Uiso 1 1 calc R
C12 C 0.7087(10) 0.6171(7) 0.0909(3) 0.046(4) Uani 1 1 d .
H45A H 0.7390 0.6411 0.1295 0.056 Uiso 1 1 calc R
H45B H 0.6486 0.6652 0.0794 0.056 Uiso 1 1 calc R
H45C H 0.7556 0.6318 0.0640 0.056 Uiso 1 1 calc R

loop_
_atom_site_aniso_label
_atom_site_aniso_U_11
_atom_site_aniso_U_22
_atom_site_aniso_U_33
_atom_site_aniso_U_23
_atom_site_aniso_U_13
_atom_site_aniso_U_12
P1 0.043(2) 0.0286(11) 0.0294(11) 0.0048(9) -0.0053(14) -0.0038(10)
O1 0.050(6) 0.025(3) 0.025(3) -0.002(2) -0.001(3) -0.001(3)
O3 0.056(8) 0.046(4) 0.037(3) 0.005(3) -0.009(4) -0.008(3)
O2 0.046(7) 0.039(3) 0.038(3) -0.001(3) 0.003(4) 0.009(3)
O4 0.044(7) 0.033(3) 0.050(4) 0.012(3) 0.005(4) -0.005(3)
N1 0.027(7) 0.017(3) 0.023(4) 0.001(2) 0.005(4) -0.007(3)
C39 0.050(10) 0.023(4) 0.041(5) -0.004(3) -0.011(6) -0.004(4)
C27 0.034(9) 0.017(4) 0.028(5) 0.004(3) 0.007(5) 0.004(3)
C5 0.063(11) 0.015(4) 0.021(4) -0.002(3) 0.013(6) 0.015(4)
C1 0.042(9) 0.021(4) 0.027(5) -0.009(3) -0.003(6) 0.004(4)
C2 0.059(11) 0.027(4) 0.014(4) 0.004(3) -0.005(6) -0.001(4)
C17 0.019(8) 0.026(4) 0.033(4) 0.006(3) 0.009(5) 0.003(3)
C3 0.030(8) 0.029(4) 0.025(4) 0.003(3) 0.007(5) -0.005(3)
C28 0.032(9) 0.024(4) 0.027(4) 0.004(3) 0.003(5) 0.007(3)
C4 0.031(8) 0.024(4) 0.021(4) -0.003(3) 0.009(5) 0.004(3)
C6 0.037(9) 0.025(4) 0.023(4) -0.003(3) 0.000(5) 0.002(3)
C16 0.037(8) 0.017(3) 0.028(4) -0.001(3) 0.007(5) 0.002(3)
C13 0.057(10) 0.032(4) 0.014(4) 0.000(3) 0.006(5) 0.005(4)
C34 0.039(9) 0.027(4) 0.019(4) -0.001(3) 0.011(5) -0.010(4)
C14 0.034(8) 0.021(4) 0.032(4) 0.004(3) 0.008(5) 0.003(3)
C18 0.059(10) 0.018(4) 0.029(4) -0.003(3) 0.004(5) 0.003(4)
C33 0.034(9) 0.023(4) 0.048(5) 0.007(4) 0.009(6) 0.002(4)
C22 0.052(9) 0.017(3) 0.029(4) 0.005(3) -0.012(5) 0.000(4)
C19 0.070(11) 0.020(4) 0.040(5) 0.010(3) -0.012(6) -0.012(4)
C15 0.051(10) 0.021(4) 0.026(4) -0.001(3) 0.007(5) 0.006(4)
C11 0.070(14) 0.059(6) 0.032(5) 0.006(4) 0.014(7) 0.012(6)
C10 0.037(9) 0.033(4) 0.029(4) 0.002(3) 0.006(5) 0.003(4)
C7 0.041(9) 0.024(4) 0.041(5) 0.000(3) -0.007(6) 0.002(4)
C32 0.045(11) 0.034(5) 0.057(6) 0.021(4) 0.013(7) 0.002(4)
C29 0.054(10) 0.025(4) 0.033(5) 0.004(3) 0.003(6) 0.003(4)
C35 0.049(10) 0.033(4) 0.032(5) -0.006(4) 0.012(6) 0.000(4)
C23 0.058(12) 0.029(4) 0.053(6) -0.012(4) 0.016(6) -0.002(4)
C24 0.042(10) 0.029(4) 0.046(5) 0.012(4) 0.015(6) -0.004(4)
C9 0.048(11) 0.061(6) 0.031(5) 0.012(4) 0.002(6) 0.003(5)
C21 0.100(14) 0.023(4) 0.066(6) 0.001(4) 0.004(8) 0.014(5)
C8 0.057(12) 0.037(5) 0.065(6) -0.001(4) 0.014(7) -0.014(5)
C37 0.084(13) 0.032(5) 0.028(5) 0.003(4) -0.011(7) -0.004(5)
C25 0.046(12) 0.045(5) 0.065(6) 0.005(5) 0.007(7) -0.010(5)
C26 0.048(11) 0.042(5) 0.058(6) 0.020(4) 0.006(7) 0.001(4)
C38 0.054(11) 0.033(4) 0.040(5) 0.000(4) 0.003(6) -0.005(4)
C31 0.068(13) 0.052(6) 0.031(5) 0.015(4) 0.015(6) 0.020(5)
C30 0.055(12) 0.043(5) 0.036(5) -0.003(4) 0.005(6) 0.005(5)
C20 0.14(2) 0.054(6) 0.063(7) 0.040(6) 0.009(9) 0.012(7)
C36 0.067(13) 0.049(5) 0.028(5) -0.010(4) 0.009(7) -0.003(5)
C12 0.069(12) 0.035(5) 0.034(5) 0.018(4) 0.005(6) -0.010(5)

loop_
_atom_type_symbol
_atom_type_description
_atom_type_scat_dispersion_real
_atom_type_scat_dispersion_imag
_atom_type_scat_source
C C 0.0033 0.0016 'International Tables Vol C Tables 4.2.6.8 and 6.1.1.4'
H H 0.0000 0.0000 'International Tables Vol C Tables 4.2.6.8 and 6.1.1.4'
N N 0.0061 0.0033 'International Tables Vol C Tables 4.2.6.8 and 6.1.1.4'
O O 0.0106 0.0060 'International Tables Vol C Tables 4.2.6.8 and 6.1.1.4'
P P 0.1023 0.0942 'International Tables Vol C Tables 4.2.6.8 and 6.1.1.4'

loop_
_geom_angle_atom_site_label_1
_geom_angle_atom_site_label_2
_geom_angle_atom_site_label_3
_geom_angle
O2 P1 O3 117.5(5)
O2 P1 O4 114.7(4)
O3 P1 O4 101.6(4)
O2 P1 O1 116.2(3)
O3 P1 O1 100.6(3)
O4 P1 O1 104.0(4)
C1 O1 P1 124.0(4)
C25 O3 P1 119.1(6)
C26 O4 P1 120.8(8)
C27 N1 C16 124.6(8)
C34 C39 C38 121.0(10)
C34 C39 H5 119.5
C38 C39 H5 119.5
N1 C27 C34 116.7(9)
N1 C27 C28 125.7(7)
C34 C27 C28 117.5(10)
C6 C5 C4 122.0(8)
C6 C5 H7 119.0
C4 C5 H7 119.0
C2 C1 C6 124.0(8)
C2 C1 O1 117.6(8)
C6 C1 O1 118.1(9)
C1 C2 C3 116.7(8)
C1 C2 C10 125.1(8)
C3 C2 C10 118.2(10)
C18 C17 C16 118.2(6)
C18 C17 C19 121.2(7)
C16 C17 C19 120.5(7)
C4 C3 C2 121.8(10)
C4 C3 H13 119.1
C2 C3 H13 119.1
C29 C28 C33 118.8(9)
C29 C28 C27 121.0(8)
C33 C28 C27 119.9(7)
C3 C4 C5 119.1(8)
C3 C4 C13 119.5(10)
C5 C4 C13 121.4(8)
C5 C6 C1 116.4(10)
C5 C6 C7 121.8(8)
C1 C6 C7 121.8(7)
C15 C16 C17 120.7(7)
C15 C16 N1 121.4(6)
C17 C16 N1 117.7(6)
C14 C13 C18 119.2(8)
C14 C13 C4 120.4(6)
C18 C13 C4 120.3(8)
C35 C34 C39 118.8(8)
C35 C34 C27 119.8(10)
C39 C34 C27 121.4(9)
C13 C14 C15 121.8(7)
C13 C14 H20 119.1
C15 C14 H20 119.1
C17 C18 C13 121.5(8)
C17 C18 H21 119.2
C13 C18 H21 119.2
C32 C33 C28 120.7(8)
C32 C33 H22 119.6
C28 C33 H22 119.6
C24 C22 C15 112.1(6)
C24 C22 C23 111.5(6)
C15 C22 C23 107.7(9)
C24 C22 H23 108.5
C15 C22 H23 108.5
C23 C22 H23 108.5
C21 C19 C17 112.6(6)
C21 C19 C20 110.3(8)
C17 C19 C20 110.7(10)
C21 C19 H24 107.7
C17 C19 H24 107.7
C20 C19 H24 107.7
C14 C15 C16 118.5(7)
C14 C15 C22 119.9(6)
C16 C15 C22 121.5(7)
C10 C11 H26A 109.5
C10 C11 H26B 109.5
H26A C11 H26B 109.5
C10 C11 H26C 109.5
H26A C11 H26C 109.5
H26B C11 H26C 109.5
C11 C10 C2 112.1(7)
C11 C10 C12 112.2(11)
C2 C10 C12 108.9(7)
C11 C10 H27 107.8
C2 C10 H27 107.8
C12 C10 H27 107.8
C9 C7 C6 112.8(7)
C9 C7 C8 109.5(7)
C6 C7 C8 110.9(9)
C9 C7 H28 107.8
C6 C7 H28 107.8
C8 C7 H28 107.8
C33 C32 C31 120.6(9)
C33 C32 H29 119.7
C31 C32 H29 119.7
C30 C29 C28 119.6(9)
C30 C29 H30 120.2
C28 C29 H30 120.2
C34 C35 C36 121.0(12)
C34 C35 H31 119.5
C36 C35 H31 119.5
C22 C23 H32A 109.5
C22 C23 H32B 109.5
H32A C23 H32B 109.5
C22 C23 H32C 109.5
H32A C23 H32C 109.5
H32B C23 H32C 109.5
C22 C24 H33A 109.5
C22 C24 H33B 109.5
H33A C24 H33B 109.5
C22 C24 H33C 109.5
H33A C24 H33C 109.5
H33B C24 H33C 109.5
C7 C9 H34A 109.5
C7 C9 H34B 109.5
H34A C9 H34B 109.5
C7 C9 H34C 109.5
H34A C9 H34C 109.5
H34B C9 H34C 109.5
C19 C21 H35A 109.5
C19 C21 H35B 109.5
H35A C21 H35B 109.5
C19 C21 H35C 109.5
H35A C21 H35C 109.5
H35B C21 H35C 109.5
C7 C8 H36A 109.5
C7 C8 H36B 109.5
H36A C8 H36B 109.5
C7 C8 H36C 109.5
H36A C8 H36C 109.5
H36B C8 H36C 109.5
C36 C37 C38 121.6(9)
C36 C37 H37 119.2
C38 C37 H37 119.2
O3 C25 H38A 109.5
O3 C25 H38B 109.5
H38A C25 H38B 109.5
O3 C25 H38C 109.5
H38A C25 H38C 109.5
H38B C25 H38C 109.5
O4 C26 H39A 109.5
O4 C26 H39B 109.5
H39A C26 H39B 109.5
O4 C26 H39C 109.5
H39A C26 H39C 109.5
H39B C26 H39C 109.5
C37 C38 C39 117.7(12)
C37 C38 H40 121.1
C39 C38 H40 121.1
C30 C31 C32 118.8(10)
C30 C31 H41 120.6
C32 C31 H41 120.6
C31 C30 C29 121.3(8)
C31 C30 H42 119.3
C29 C30 H42 119.3
C19 C20 H43A 109.5
C19 C20 H43B 109.5
H43A C20 H43B 109.5
C19 C20 H43C 109.5
H43A C20 H43C 109.5
H43B C20 H43C 109.5
C37 C36 C35 119.9(11)
C37 C36 H44 120.1
C35 C36 H44 120.1
C10 C12 H45A 109.5
C10 C12 H45B 109.5
H45A C12 H45B 109.5
C10 C12 H45C 109.5
H45A C12 H45C 109.5
H45B C12 H45C 109.5

loop_
_geom_bond_atom_site_label_1
_geom_bond_atom_site_label_2
_geom_bond_distance
P1 O2 1.449(7)
P1 O3 1.554(6)
P1 O4 1.556(7)
P1 O1 1.595(6)
O1 C1 1.427(10)
O3 C25 1.469(14)
O4 C26 1.442(10)
N1 C27 1.262(14)
N1 C16 1.429(10)
C39 C34 1.389(16)
C39 C38 1.413(11)
C39 H5 0.9500
C27 C34 1.492(10)
C27 C28 1.492(14)
C5 C6 1.386(12)
C5 C4 1.396(15)
C5 H7 0.9500
C1 C2 1.394(16)
C1 C6 1.404(12)
C2 C3 1.393(11)
C2 C10 1.524(13)
C17 C18 1.372(12)
C17 C16 1.421(11)
C17 C19 1.515(10)
C3 C4 1.389(11)
C3 H13 0.9500
C28 C29 1.393(10)
C28 C33 1.401(13)
C4 C13 1.505(12)
C6 C7 1.515(16)
C16 C15 1.402(9)
C13 C14 1.372(12)
C13 C18 1.401(9)
C34 C35 1.378(14)
C14 C15 1.384(12)
C14 H20 0.9500
C18 H21 0.9500
C33 C32 1.369(14)
C33 H22 0.9500
C22 C24 1.528(12)
C22 C15 1.540(11)
C22 C23 1.547(15)
C22 H23 1.0000
C19 C21 1.512(11)
C19 C20 1.515(19)
C19 H24 1.0000
C11 C10 1.504(16)
C11 H26A 0.9800
C11 H26B 0.9800
C11 H26C 0.9800
C10 C12 1.533(10)
C10 H27 1.0000
C7 C9 1.500(13)
C7 C8 1.527(10)
C7 H28 1.0000
C32 C31 1.389(12)
C32 H29 0.9500
C29 C30 1.386(14)
C29 H30 0.9500
C35 C36 1.381(12)
C35 H31 0.9500
C23 H32A 0.9800
C23 H32B 0.9800
C23 H32C 0.9800
C24 H33A 0.9800
C24 H33B 0.9800
C24 H33C 0.9800
C9 H34A 0.9800
C9 H34B 0.9800
C9 H34C 0.9800
C21 H35A 0.9800
C21 H35B 0.9800
C21 H35C 0.9800
C8 H36A 0.9800
C8 H36B 0.9800
C8 H36C 0.9800
C37 C36 1.37(2)
C37 C38 1.385(15)
C37 H37 0.9500
C25 H38A 0.9800
C25 H38B 0.9800
C25 H38C 0.9800
C26 H39A 0.9800
C26 H39B 0.9800
C26 H39C 0.9800
C38 H40 0.9500
C31 C30 1.383(17)
C31 H41 0.9500
C30 H42 0.9500
C20 H43A 0.9800
C20 H43B 0.9800
C20 H43C 0.9800
C36 H44 0.9500
C12 H45A 0.9800
C12 H45B 0.9800
C12 H45C 0.9800

loop_
_geom_torsion_atom_site_label_1
_geom_torsion_atom_site_label_2
_geom_torsion_atom_site_label_3
_geom_torsion_atom_site_label_4
_geom_torsion
O2 P1 O1 C1 -44.7(9)
O3 P1 O1 C1 -172.7(8)
O4 P1 O1 C1 82.4(8)
O2 P1 O3 C25 -45.6(9)
O4 P1 O3 C25 -171.6(8)
O1 P1 O3 C25 81.5(9)
O2 P1 O4 C26 -37.7(7)
O3 P1 O4 C26 90.2(7)
O1 P1 O4 C26 -165.6(6)
C16 N1 C27 C34 171.6(6)
C16 N1 C27 C28 -4.2(11)
P1 O1 C1 C2 -92.5(10)
P1 O1 C1 C6 93.3(8)
C6 C1 C2 C3 -2.7(12)
O1 C1 C2 C3 -176.5(6)
C6 C1 C2 C10 174.1(7)
O1 C1 C2 C10 0.3(12)
C1 C2 C3 C4 2.6(12)
C10 C2 C3 C4 -174.4(7)
N1 C27 C28 C29 -41.6(12)
C34 C27 C28 C29 142.6(8)
N1 C27 C28 C33 132.8(9)
C34 C27 C28 C33 -43.0(11)
C2 C3 C4 C5 -0.7(12)
C2 C3 C4 C13 179.7(7)
C6 C5 C4 C3 -1.4(11)
C6 C5 C4 C13 178.1(7)
C4 C5 C6 C1 1.4(11)
C4 C5 C6 C7 178.8(7)
C2 C1 C6 C5 0.7(12)
O1 C1 C6 C5 174.5(6)
C2 C1 C6 C7 -176.7(8)
O1 C1 C6 C7 -2.9(11)
C18 C17 C16 C15 0.9(15)
C19 C17 C16 C15 179.5(10)
C18 C17 C16 N1 175.8(10)
C19 C17 C16 N1 -5.7(14)
C27 N1 C16 C15 -66.5(13)
C27 N1 C16 C17 118.6(10)
C3 C4 C13 C14 53.4(13)
C5 C4 C13 C14 -126.1(10)
C3 C4 C13 C18 -128.1(10)
C5 C4 C13 C18 52.4(13)
C38 C39 C34 C35 1.1(12)
C38 C39 C34 C27 179.3(7)
N1 C27 C34 C35 -32.0(10)
C28 C27 C34 C35 144.2(8)
N1 C27 C34 C39 149.8(8)
C28 C27 C34 C39 -34.0(10)
C18 C13 C14 C15 1.3(16)
C4 C13 C14 C15 179.9(10)
C16 C17 C18 C13 0.0(16)
C19 C17 C18 C13 -178.5(10)
C14 C13 C18 C17 -1.1(16)
C4 C13 C18 C17 -179.7(10)
C29 C28 C33 C32 2.1(14)
C27 C28 C33 C32 -172.4(9)
C18 C17 C19 C21 48.6(15)
C16 C17 C19 C21 -129.9(11)
C18 C17 C19 C20 -75.4(12)
C16 C17 C19 C20 106.1(12)
C13 C14 C15 C16 -0.4(16)
C13 C14 C15 C22 -176.7(10)
C17 C16 C15 C14 -0.7(16)
N1 C16 C15 C14 -175.4(10)
C17 C16 C15 C22 175.5(10)
N1 C16 C15 C22 0.9(16)
C24 C22 C15 C14 -51.8(14)
C23 C22 C15 C14 71.2(11)
C24 C22 C15 C16 131.9(10)
C23 C22 C15 C16 -105.0(11)
C1 C2 C10 C11 -118.9(11)
C3 C2 C10 C11 57.9(11)
C1 C2 C10 C12 116.5(10)
C3 C2 C10 C12 -66.8(11)
C5 C6 C7 C9 21.4(11)
C1 C6 C7 C9 -161.3(7)
C5 C6 C7 C8 -101.7(9)
C1 C6 C7 C8 75.6(9)
C28 C33 C32 C31 -3.4(16)
C33 C28 C29 C30 -0.2(14)
C27 C28 C29 C30 174.2(9)
C39 C34 C35 C36 0.6(12)
C27 C34 C35 C36 -177.6(8)
C36 C37 C38 C39 1.3(14)
C34 C39 C38 C37 -2.1(12)
C33 C32 C31 C30 2.7(17)
C32 C31 C30 C29 -0.8(17)
C28 C29 C30 C31 -0.4(16)
C38 C37 C36 C35 0.4(16)
C34 C35 C36 C37 -1.4(14)
